data_4037324
loop_
_publ_author_name
'Rycek, Lukas'
'Hayward, John J.'
'Latif, Marwa Abdel'
'Tanko, James'
'Simionescu, Razvan'
'Hudlicky, Tomas'

_publ_section_title
;
 Chemoenzymatic Total Synthesis of Hydromorphone by an Oxidative
 Dearomatization/Intramolecular [4 + 2] Cycloaddition Sequence: A
 Second-Generation Approach.
;
_journal_issue 22
_journal_name_full 'The Journal of organic chemistry'
_journal_page_first 10930
_journal_page_last 10941
_journal_paper_doi 10.1021/acs.joc.6b01990
_journal_volume 81
_journal_year 2016
_chemical_absolute_configuration ad
_chemical_formula_moiety 'C22 H23 Br O4'
_chemical_formula_sum 'C22 H23 Br O4'
_chemical_formula_weight 431.31
_space_group_crystal_system monoclinic
_space_group_IT_number 4
_space_group_name_Hall 'P 2yb'
_space_group_name_H-M_alt 'P 1 21 1'
_atom_sites_solution_hydrogens geom
_audit_creation_method SHELXL-2014/7
_cell_angle_alpha 90
_cell_angle_beta 98.6290(10)
_cell_angle_gamma 90
_cell_formula_units_Z 4
_cell_length_a 7.2978(2)
_cell_length_b 14.6967(3)
_cell_length_c 18.4170(4)
_cell_measurement_reflns_used 9837
_cell_measurement_temperature 173(2)
_cell_measurement_theta_max 30.01
_cell_measurement_theta_min 2.63
_cell_volume 1952.93(8)
_computing_cell_refinement 'Bruker SAINT'
_computing_data_collection 'Bruker APEX2'
_computing_data_reduction 'Bruker SAINT'
_computing_molecular_graphics 'Bruker SHELXTL'
_computing_publication_material 'Bruker SHELXTL'
_computing_structure_refinement 'SHELXL-2014/7 (Sheldrick, 2014)'
_computing_structure_solution 'SHELXS-97 (Sheldrick 2008)'
_diffrn_ambient_temperature 173(2)
_diffrn_measured_fraction_theta_full 0.999
_diffrn_measured_fraction_theta_max 0.994
_diffrn_measurement_device_type 'Bruker APEX-II CCD'
_diffrn_measurement_method '\f and \w scans'
_diffrn_radiation_type MoK\a
_diffrn_radiation_wavelength 0.71073
_diffrn_reflns_av_R_equivalents 0.0252
_diffrn_reflns_av_unetI/netI 0.0219
_diffrn_reflns_Laue_measured_fraction_full 0.999
_diffrn_reflns_Laue_measured_fraction_max 0.994
_diffrn_reflns_limit_h_max 10
_diffrn_reflns_limit_h_min -10
_diffrn_reflns_limit_k_max 21
_diffrn_reflns_limit_k_min -20
_diffrn_reflns_limit_l_max 26
_diffrn_reflns_limit_l_min -26
_diffrn_reflns_number 55479
_diffrn_reflns_point_group_measured_fraction_full 0.999
_diffrn_reflns_point_group_measured_fraction_max 0.995
_diffrn_reflns_theta_full 25.242
_diffrn_reflns_theta_max 30.550
_diffrn_reflns_theta_min 1.118
_exptl_absorpt_coefficient_mu 2.130
_exptl_absorpt_correction_T_max 0.7325
_exptl_absorpt_correction_T_min 0.04761
_exptl_absorpt_correction_type numerical
_exptl_absorpt_process_details SADABS
_exptl_crystal_colour colourless
_exptl_crystal_density_diffrn 1.467
_exptl_crystal_description block
_exptl_crystal_F_000 888
_exptl_crystal_size_max 0.468
_exptl_crystal_size_mid 0.302
_exptl_crystal_size_min 0.234
_refine_diff_density_max 0.378
_refine_diff_density_min -0.332
_refine_diff_density_rms 0.053
_refine_ls_abs_structure_details
; 
 Refined as an inversion twin. 
;
_refine_ls_abs_structure_Flack 0.457(9)
_refine_ls_extinction_method none
_refine_ls_goodness_of_fit_ref 1.029
_refine_ls_hydrogen_treatment constr
_refine_ls_matrix_type full
_refine_ls_number_parameters 514
_refine_ls_number_reflns 11926
_refine_ls_number_restraints 7
_refine_ls_restrained_S_all 1.029
_refine_ls_R_factor_all 0.0427
_refine_ls_R_factor_gt 0.0313
_refine_ls_shift/su_max 0.000
_refine_ls_shift/su_mean 0.000
_refine_ls_structure_factor_coef Fsqd
_refine_ls_weighting_details 'w=1/[\s^2^(Fo^2^)+(0.0458P)^2^+0.2958P] where P=(Fo^2^+2Fc^2^)/3'
_refine_ls_weighting_scheme calc
_refine_ls_wR_factor_gt 0.0771
_refine_ls_wR_factor_ref 0.0819
_reflns_Friedel_coverage 0.932
_reflns_Friedel_fraction_full 1.000
_reflns_Friedel_fraction_max 0.995
_reflns_number_gt 9872
_reflns_number_total 11926
_reflns_threshold_expression 'I > 2\s(I)'
_cod_data_source_file jo6b01990_si_003.cif
_cod_data_source_block pbrbn_0m_b
_cod_original_sg_symbol_H-M 'P 21'
_cod_database_code 4037324
_shelx_shelxl_version_number 2014/7
_shelx_space_group_comment
; 
The symmetry employed for this shelxl refinement is uniquely defined 
by the following loop, which should always be used as a source of 
symmetry information in preference to the above space-group names. 
They are only intended as comments. 
;
_shelx_estimated_absorpt_t_min 0.436
_shelx_estimated_absorpt_t_max 0.636

loop_
_space_group_symop_operation_xyz
'x, y, z'
'-x, y+1/2, -z'

loop_
_atom_site_label
_atom_site_type_symbol
_atom_site_fract_x
_atom_site_fract_y
_atom_site_fract_z
_atom_site_U_iso_or_equiv
_atom_site_adp_type
_atom_site_occupancy
_atom_site_site_symmetry_order
_atom_site_calc_flag
_atom_site_refinement_flags_posn
_atom_site_refinement_flags_adp
_atom_site_refinement_flags_occupancy
_atom_site_disorder_assembly
_atom_site_disorder_group
Br1 Br -0.26128(5) 0.07160(2) 0.19368(2) 0.04674(14) Uani 1 1 d . . . . .
C1 C 0.3619(4) 0.3200(3) 0.59232(19) 0.0225(7) Uani 0.549(10) 1 d D . P A 1
O1 O 0.329(3) 0.241(3) 0.628(4) 0.047(3) Uani 0.549(10) 1 d D . P A 1
C15 C 0.2147(9) 0.1798(6) 0.6017(4) 0.0339(19) Uani 0.549(10) 1 d D . P A 1
H15A H 0.2155 0.1299 0.6371 0.051 Uiso 0.549(10) 1 calc R U P A 1
H15B H 0.0901 0.2061 0.5917 0.051 Uiso 0.549(10) 1 calc R U P A 1
H15C H 0.2500 0.1564 0.5559 0.051 Uiso 0.549(10) 1 calc R U P A 1
C011 C 0.3619(4) 0.3200(3) 0.59232(19) 0.0225(7) Uani 0.451(10) 1 d D . P A 2
O11 O 0.351(4) 0.242(4) 0.634(5) 0.047(3) Uani 0.451(10) 1 d D . P A 2
C151 C 0.2441(13) 0.2323(9) 0.6817(6) 0.045(3) Uani 0.451(10) 1 d D . P A 2
H15D H 0.2611 0.1715 0.7035 0.068 Uiso 0.451(10) 1 calc R U P A 2
H15E H 0.2739 0.2784 0.7201 0.068 Uiso 0.451(10) 1 calc R U P A 2
H15F H 0.1151 0.2396 0.6585 0.068 Uiso 0.451(10) 1 calc R U P A 2
O2 O 0.1883(3) 0.3618(2) 0.56731(15) 0.0272(6) Uani 1 1 d . . . . .
O3 O 0.3271(3) 0.2810(2) 0.46317(15) 0.0270(6) Uani 1 1 d . . . . .
O4 O 0.5444(3) 0.2110(2) 0.40797(17) 0.0358(7) Uani 1 1 d . . . . .
C2 C 0.4747(4) 0.3934(3) 0.6415(2) 0.0252(7) Uani 1 1 d . . . . .
H2A H 0.4342 0.3968 0.6909 0.030 Uiso 1 1 calc R U . A 1
C3 C 0.4103(4) 0.4782(3) 0.5946(2) 0.0252(8) Uani 1 1 d . . . . .
H3A H 0.4368 0.5355 0.6236 0.030 Uiso 1 1 calc R U . . .
C4 C 0.5087(4) 0.4783(3) 0.5252(2) 0.0249(7) Uani 1 1 d . . . . .
H4A H 0.6166 0.5204 0.5371 0.030 Uiso 1 1 calc R U . . .
C5 C 0.5951(4) 0.3820(3) 0.5171(2) 0.0259(8) Uani 1 1 d . . . . .
H5A H 0.6487 0.3771 0.4703 0.031 Uiso 1 1 calc R U . . .
C6 C 0.4649(4) 0.3008(3) 0.52627(19) 0.0237(8) Uani 1 1 d . . . . .
H6A H 0.5431 0.2453 0.5377 0.028 Uiso 1 1 calc R U . A 1
C7 C 0.6808(4) 0.3778(3) 0.6482(2) 0.0320(9) Uani 1 1 d . . . . .
C8 C 0.7428(4) 0.3710(3) 0.5834(2) 0.0300(8) Uani 1 1 d . . . . .
H8A H 0.8693 0.3601 0.5795 0.036 Uiso 1 1 calc R U . . .
C9 C 0.8015(6) 0.3697(4) 0.7185(3) 0.0418(11) Uani 1 1 d . . . . .
H9A H 0.9304 0.3637 0.7166 0.050 Uiso 1 1 calc R U . . .
C10 C 0.7513(7) 0.3699(5) 0.7849(3) 0.0539(13) Uani 1 1 d . . . . .
H10A H 0.6243 0.3757 0.7901 0.065 Uiso 1 1 calc R U . . .
H10B H 0.8425 0.3641 0.8273 0.065 Uiso 1 1 calc R U . . .
C11 C 0.2027(5) 0.4598(3) 0.5784(2) 0.0302(9) Uani 1 1 d . . . . .
H11A H 0.1446 0.4766 0.6224 0.036 Uiso 1 1 calc R U . . .
C12 C 0.0987(5) 0.5069(3) 0.5111(2) 0.0377(10) Uani 1 1 d . . . . .
H12A H -0.0310 0.4848 0.5024 0.045 Uiso 1 1 calc R U . . .
H12B H 0.0962 0.5733 0.5201 0.045 Uiso 1 1 calc R U . . .
C13 C 0.1888(5) 0.4887(3) 0.4439(2) 0.0326(9) Uani 1 1 d . . . . .
H13A H 0.1211 0.5220 0.4014 0.039 Uiso 1 1 calc R U . . .
H13B H 0.1815 0.4229 0.4323 0.039 Uiso 1 1 calc R U . . .
C14 C 0.3911(5) 0.5186(3) 0.4563(2) 0.0314(8) Uani 1 1 d . . . . .
H14A H 0.3955 0.5858 0.4601 0.038 Uiso 1 1 calc R U . . .
H14B H 0.4480 0.5012 0.4128 0.038 Uiso 1 1 calc R U . . .
C16 C 0.3848(5) 0.2304(3) 0.4105(2) 0.0265(8) Uani 1 1 d . . . . .
C17 C 0.2249(4) 0.1969(3) 0.3565(2) 0.0253(8) Uani 1 1 d . . . . .
C18 C 0.2623(5) 0.1492(3) 0.2943(2) 0.0313(9) Uani 1 1 d . . . . .
H18A H 0.3866 0.1415 0.2859 0.038 Uiso 1 1 calc R U . . .
C19 C 0.1173(5) 0.1134(3) 0.2452(2) 0.0344(8) Uani 1 1 d . . . . .
H19A H 0.1411 0.0815 0.2028 0.041 Uiso 1 1 calc R U . . .
C20 C -0.0609(5) 0.1249(3) 0.2588(2) 0.0317(8) Uani 1 1 d . . . . .
C21 C -0.1025(5) 0.1735(3) 0.3185(2) 0.0351(9) Uani 1 1 d . . . . .
H21A H -0.2276 0.1815 0.3259 0.042 Uiso 1 1 calc R U . . .
C22 C 0.0418(4) 0.2105(3) 0.3676(2) 0.0293(8) Uani 1 1 d . . . . .
H22A H 0.0158 0.2449 0.4085 0.035 Uiso 1 1 calc R U . . .
Br1A Br 0.22324(5) 0.92931(2) 0.69356(2) 0.04589(13) Uani 1 1 d . . . . .
C1A C 0.8505(4) 0.6809(3) 1.0921(2) 0.0258(8) Uani 0.547(11) 1 d D . P B 1
O1A O 0.820(4) 0.763(4) 1.128(5) 0.047(3) Uani 0.547(11) 1 d D . P B 1
C15A C 0.7085(10) 0.8257(6) 1.1015(5) 0.046(3) Uani 0.547(11) 1 d D . P B 1
H15G H 0.7122 0.8758 1.1368 0.069 Uiso 0.547(11) 1 calc R U P B 1
H15H H 0.7450 0.8483 1.0557 0.069 Uiso 0.547(11) 1 calc R U P B 1
H15I H 0.5824 0.8011 1.0916 0.069 Uiso 0.547(11) 1 calc R U P B 1
C1AB C 0.8505(4) 0.6809(3) 1.0921(2) 0.0258(8) Uani 0.453(11) 1 d D . P B 2
O1AB O 0.835(5) 0.762(4) 1.132(6) 0.047(3) Uani 0.453(11) 1 d D . P B 2
C15B C 0.7279(12) 0.7810(9) 1.1791(6) 0.042(3) Uani 0.453(11) 1 d D . P B 2
H15J H 0.7510 0.8435 1.1967 0.063 Uiso 0.453(11) 1 calc R U P B 2
H15K H 0.5984 0.7751 1.1560 0.063 Uiso 0.453(11) 1 calc R U P B 2
H15L H 0.7525 0.7387 1.2205 0.063 Uiso 0.453(11) 1 calc R U P B 2
O2A O 0.6754(3) 0.6408(2) 1.06732(14) 0.0256(6) Uani 1 1 d . . . . .
O3A O 0.8147(3) 0.7222(2) 0.96318(14) 0.0262(6) Uani 1 1 d . . . . .
O4A O 1.0308(3) 0.7938(2) 0.90836(17) 0.0375(7) Uani 1 1 d . . . . .
C2A C 0.9621(4) 0.6101(3) 1.1412(2) 0.0256(8) Uani 1 1 d . . . . .
H2AA H 0.9203 0.6071 1.1904 0.031 Uiso 1 1 calc R U . B 1
C3A C 0.8964(5) 0.5251(3) 1.0942(2) 0.0257(8) Uani 1 1 d . . . . .
H3AA H 0.9231 0.4678 1.1232 0.031 Uiso 1 1 calc R U . . .
C4A C 0.9962(4) 0.5254(3) 1.0252(2) 0.0265(8) Uani 1 1 d . . . . .
H4AA H 1.1042 0.4833 1.0372 0.032 Uiso 1 1 calc R U . . .
C5A C 1.0820(4) 0.6223(3) 1.0179(2) 0.0263(8) Uani 1 1 d . . . . .
H5AA H 1.1364 0.6277 0.9713 0.032 Uiso 1 1 calc R U . . .
C6A C 0.9526(4) 0.7021(3) 1.0265(2) 0.0243(8) Uani 1 1 d . . . . .
H6AA H 1.0300 0.7578 1.0386 0.029 Uiso 1 1 calc R U . B 1
C7A C 1.1681(4) 0.6263(3) 1.1488(2) 0.0263(8) Uani 1 1 d . . . . .
C8A C 1.2291(4) 0.6319(3) 1.0840(2) 0.0332(9) Uani 1 1 d . . . . .
H8AA H 1.3561 0.6412 1.0801 0.040 Uiso 1 1 calc R U . . .
C9A C 1.2879(5) 0.6341(3) 1.2199(2) 0.0376(10) Uani 1 1 d . . . . .
H9AA H 1.4169 0.6405 1.2187 0.045 Uiso 1 1 calc R U . . .
C10A C 1.2358(7) 0.6331(4) 1.2849(3) 0.0472(11) Uani 1 1 d . . . . .
H10C H 1.1083 0.6269 1.2892 0.057 Uiso 1 1 calc R U . . .
H10D H 1.3255 0.6387 1.3277 0.057 Uiso 1 1 calc R U . . .
C11A C 0.6895(4) 0.5430(3) 1.0779(2) 0.0275(8) Uani 1 1 d . . . . .
H11B H 0.6315 0.5260 1.1218 0.033 Uiso 1 1 calc R U . . .
C12A C 0.5864(5) 0.4952(3) 1.0106(2) 0.0350(9) Uani 1 1 d . . . . .
H12C H 0.4559 0.5161 1.0022 0.042 Uiso 1 1 calc R U . . .
H12D H 0.5864 0.4288 1.0196 0.042 Uiso 1 1 calc R U . . .
C13A C 0.6762(4) 0.5147(3) 0.9420(2) 0.0320(9) Uani 1 1 d . . . . .
H13C H 0.6104 0.4806 0.8996 0.038 Uiso 1 1 calc R U . . .
H13D H 0.6672 0.5804 0.9303 0.038 Uiso 1 1 calc R U . . .
C14A C 0.8795(5) 0.4858(3) 0.9564(2) 0.0313(9) Uani 1 1 d . . . . .
H14C H 0.9380 0.5033 0.9133 0.038 Uiso 1 1 calc R U . . .
H14D H 0.8843 0.4186 0.9601 0.038 Uiso 1 1 calc R U . . .
C16A C 0.8701(4) 0.7745(3) 0.9101(2) 0.0252(7) Uani 1 1 d . . . . .
C17A C 0.7101(4) 0.8058(2) 0.8565(2) 0.0245(7) Uani 1 1 d . . . . .
C18A C 0.7475(5) 0.8569(4) 0.7965(2) 0.0335(9) Uani 1 1 d . . . . .
H18B H 0.8720 0.8669 0.7893 0.040 Uiso 1 1 calc R U . . .
C19A C 0.6025(5) 0.8930(3) 0.7473(2) 0.0352(8) Uani 1 1 d . . . . .
H19B H 0.6272 0.9283 0.7066 0.042 Uiso 1 1 calc R U . . .
C20A C 0.4216(5) 0.8769(3) 0.7583(2) 0.0304(8) Uani 1 1 d . . . . .
C21A C 0.3805(5) 0.8251(3) 0.8172(2) 0.0316(8) Uani 1 1 d . . . . .
H21B H 0.2557 0.8138 0.8236 0.038 Uiso 1 1 calc R U . . .
C22A C 0.5276(4) 0.7902(3) 0.8662(2) 0.0291(8) Uani 1 1 d . . . . .
H22B H 0.5027 0.7552 0.9070 0.035 Uiso 1 1 calc R U . . .

loop_
_atom_site_aniso_label
_atom_site_aniso_U_11
_atom_site_aniso_U_22
_atom_site_aniso_U_33
_atom_site_aniso_U_23
_atom_site_aniso_U_13
_atom_site_aniso_U_12
Br1 0.0509(2) 0.0471(3) 0.0388(3) -0.0148(2) -0.00421(17) -0.01182(19)
C1 0.0239(13) 0.0194(17) 0.0228(19) -0.0005(14) -0.0009(11) -0.0008(11)
O1 0.030(5) 0.044(2) 0.062(8) 0.028(4) -0.009(7) -0.014(5)
C15 0.039(3) 0.029(4) 0.036(4) 0.007(3) 0.013(3) -0.006(3)
C011 0.0239(13) 0.0194(17) 0.0228(19) -0.0005(14) -0.0009(11) -0.0008(11)
O11 0.030(5) 0.044(2) 0.062(8) 0.028(4) -0.009(7) -0.014(5)
C151 0.058(6) 0.035(5) 0.051(7) 0.018(4) 0.032(5) -0.002(4)
O2 0.0224(10) 0.0280(15) 0.0317(15) -0.0020(12) 0.0058(9) 0.0010(9)
O3 0.0265(11) 0.0255(14) 0.0280(16) -0.0056(12) 0.0010(9) 0.0013(9)
O4 0.0340(12) 0.0391(17) 0.0345(16) -0.0101(14) 0.0057(10) 0.0075(11)
C2 0.0295(14) 0.0249(18) 0.0202(18) -0.0018(15) 0.0007(12) -0.0026(12)
C3 0.0284(14) 0.025(2) 0.0214(19) -0.0014(15) 0.0009(12) -0.0007(12)
C4 0.0271(14) 0.0268(19) 0.0198(18) 0.0015(15) -0.0001(12) -0.0025(12)
C5 0.0219(13) 0.0279(19) 0.029(2) -0.0015(16) 0.0091(13) -0.0044(12)
C6 0.0226(13) 0.028(2) 0.0198(18) -0.0081(15) 0.0018(11) -0.0014(12)
C7 0.0277(15) 0.027(2) 0.038(2) 0.0007(18) -0.0050(14) -0.0018(14)
C8 0.0220(13) 0.034(2) 0.032(2) -0.0026(18) 0.0000(12) -0.0010(13)
C9 0.0416(19) 0.034(3) 0.043(3) -0.002(2) -0.0156(17) -0.0023(17)
C10 0.072(3) 0.044(3) 0.036(3) -0.006(3) -0.024(2) 0.009(2)
C11 0.0292(15) 0.031(2) 0.030(2) -0.0015(17) 0.0046(13) 0.0070(13)
C12 0.0298(16) 0.035(2) 0.047(3) 0.005(2) 0.0025(15) 0.0071(15)
C13 0.0406(17) 0.025(2) 0.029(2) 0.0052(17) -0.0051(14) 0.0005(14)
C14 0.0406(18) 0.026(2) 0.026(2) 0.0018(17) 0.0003(14) -0.0063(15)
C16 0.0337(15) 0.0205(18) 0.024(2) -0.0010(16) 0.0018(12) -0.0005(13)
C17 0.0314(14) 0.0204(18) 0.024(2) 0.0009(15) 0.0039(13) 0.0013(12)
C18 0.0385(17) 0.031(2) 0.0245(19) -0.0044(16) 0.0038(13) 0.0074(13)
C19 0.0430(18) 0.035(2) 0.0251(19) -0.0022(17) 0.0035(13) 0.0107(15)
C20 0.0459(18) 0.024(2) 0.0219(18) -0.0043(16) -0.0046(13) -0.0053(14)
C21 0.0360(16) 0.035(2) 0.034(2) -0.0052(18) 0.0072(14) -0.0053(15)
C22 0.0360(16) 0.028(2) 0.025(2) -0.0054(16) 0.0073(13) -0.0037(13)
Br1A 0.0526(2) 0.0414(3) 0.0400(3) 0.0125(2) -0.00514(18) 0.01081(19)
C1A 0.0229(13) 0.029(2) 0.025(2) -0.0065(16) 0.0041(12) 0.0017(12)
O1A 0.034(3) 0.045(2) 0.059(7) -0.035(3) -0.005(5) 0.008(3)
C15A 0.048(4) 0.024(4) 0.062(6) -0.002(4) -0.002(3) 0.019(3)
C1AB 0.0229(13) 0.029(2) 0.025(2) -0.0065(16) 0.0041(12) 0.0017(12)
O1AB 0.034(3) 0.045(2) 0.059(7) -0.035(3) -0.005(5) 0.008(3)
C15B 0.057(6) 0.030(4) 0.041(6) -0.008(4) 0.018(4) -0.008(4)
O2A 0.0216(9) 0.0289(15) 0.0259(14) -0.0015(12) 0.0020(8) 0.0000(9)
O3A 0.0298(11) 0.0259(14) 0.0216(14) 0.0083(12) -0.0010(9) -0.0030(9)
O4A 0.0323(12) 0.0436(19) 0.0353(16) 0.0122(15) 0.0012(10) -0.0069(12)
C2A 0.0286(14) 0.029(2) 0.0190(18) 0.0007(15) 0.0031(12) -0.0012(12)
C3A 0.0312(15) 0.0202(18) 0.025(2) 0.0047(15) 0.0029(13) -0.0008(12)
C4A 0.0288(15) 0.0218(18) 0.029(2) 0.0022(15) 0.0056(13) 0.0098(12)
C5A 0.0238(14) 0.033(2) 0.0234(18) 0.0020(16) 0.0060(12) 0.0002(13)
C6A 0.0241(13) 0.0199(18) 0.028(2) -0.0021(15) 0.0004(12) -0.0019(12)
C7A 0.0275(14) 0.0257(19) 0.0241(19) 0.0019(16) -0.0016(12) 0.0035(13)
C8A 0.0204(13) 0.032(2) 0.047(2) 0.001(2) 0.0036(13) 0.0027(13)
C9A 0.0390(18) 0.028(2) 0.040(2) 0.0054(19) -0.0125(15) -0.0017(15)
C10A 0.067(3) 0.040(3) 0.028(2) 0.007(2) -0.0129(18) -0.003(2)
C11A 0.0302(15) 0.025(2) 0.028(2) 0.0023(16) 0.0083(13) -0.0038(12)
C12A 0.0355(17) 0.033(2) 0.035(2) -0.0038(19) 0.0006(14) -0.0107(15)
C13A 0.0339(16) 0.031(2) 0.028(2) -0.0029(17) -0.0059(13) 0.0010(14)
C14A 0.0397(18) 0.030(2) 0.024(2) -0.0054(17) 0.0034(14) 0.0049(15)
C16A 0.0330(15) 0.0211(18) 0.0222(19) 0.0017(15) 0.0062(13) -0.0046(13)
C17A 0.0357(15) 0.0177(17) 0.0189(18) 0.0012(14) 0.0005(12) -0.0026(12)
C18A 0.0348(16) 0.035(2) 0.030(2) 0.0068(18) 0.0005(13) -0.0118(14)
C19A 0.0506(19) 0.0276(19) 0.0252(19) 0.0141(16) -0.0019(14) -0.0047(15)
C20A 0.0394(16) 0.025(2) 0.0264(19) 0.0004(17) 0.0016(13) 0.0040(14)
C21A 0.0329(15) 0.036(2) 0.027(2) 0.0062(17) 0.0089(13) 0.0072(14)
C22A 0.0354(16) 0.029(2) 0.024(2) 0.0055(16) 0.0079(13) 0.0037(14)

loop_
_atom_type_symbol
_atom_type_description
_atom_type_scat_dispersion_real
_atom_type_scat_dispersion_imag
_atom_type_scat_source
C C 0.0033 0.0016 'International Tables Vol C Tables 4.2.6.8 and 6.1.1.4'
H H 0.0000 0.0000 'International Tables Vol C Tables 4.2.6.8 and 6.1.1.4'
O O 0.0106 0.0060 'International Tables Vol C Tables 4.2.6.8 and 6.1.1.4'
Br Br -0.2901 2.4595 'International Tables Vol C Tables 4.2.6.8 and 6.1.1.4'

loop_
_geom_angle_atom_site_label_1
_geom_angle_atom_site_label_2
_geom_angle_atom_site_label_3
_geom_angle
O1 C1 O2 108.2(11)
O1 C1 C6 111(3)
O2 C1 C6 109.8(3)
O1 C1 C2 115(3)
O2 C1 C2 104.8(3)
C6 C1 C2 107.8(3)
C15 O1 C1 124(4)
O1 C15 H15A 109.5
O1 C15 H15B 109.5
H15A C15 H15B 109.5
O1 C15 H15C 109.5
H15A C15 H15C 109.5
H15B C15 H15C 109.5
O11 C011 O2 114.6(13)
O11 C011 C6 111(4)
O2 C011 C6 109.8(3)
O11 C011 C2 109(4)
O2 C011 C2 104.8(3)
C6 C011 C2 107.8(3)
C151 O11 C011 124(5)
O11 C151 H15D 109.5
O11 C151 H15E 109.5
H15D C151 H15E 109.5
O11 C151 H15F 109.5
H15D C151 H15F 109.5
H15E C151 H15F 109.5
C011 O2 C11 109.9(3)
C1 O2 C11 109.9(3)
C16 O3 C6 115.9(2)
C7 C2 C3 112.6(3)
C7 C2 C1 112.0(3)
C3 C2 C1 98.3(3)
C7 C2 C011 112.0(3)
C3 C2 C011 98.3(3)
C7 C2 H2A 111.1
C3 C2 H2A 111.1
C1 C2 H2A 111.1
C11 C3 C2 100.1(3)
C11 C3 C4 114.0(3)
C2 C3 C4 108.6(3)
C11 C3 H3A 111.2
C2 C3 H3A 111.2
C4 C3 H3A 111.2
C14 C4 C3 114.1(3)
C14 C4 C5 116.8(3)
C3 C4 C5 108.7(3)
C14 C4 H4A 105.4
C3 C4 H4A 105.4
C5 C4 H4A 105.4
C8 C5 C6 101.7(3)
C8 C5 C4 105.6(3)
C6 C5 C4 115.0(2)
C8 C5 H5A 111.3
C6 C5 H5A 111.3
C4 C5 H5A 111.3
O3 C6 C1 107.8(2)
O3 C6 C011 107.8(2)
O3 C6 C5 115.5(3)
C1 C6 C5 108.9(3)
C011 C6 C5 108.9(3)
O3 C6 H6A 108.1
C1 C6 H6A 108.1
C5 C6 H6A 108.1
C8 C7 C9 123.0(4)
C8 C7 C2 113.8(3)
C9 C7 C2 123.2(4)
C7 C8 C5 114.6(3)
C7 C8 H8A 122.7
C5 C8 H8A 122.7
C10 C9 C7 127.2(4)
C10 C9 H9A 116.4
C7 C9 H9A 116.4
C9 C10 H10A 120.0
C9 C10 H10B 120.0
H10A C10 H10B 120.0
O2 C11 C12 108.6(4)
O2 C11 C3 104.6(3)
C12 C11 C3 116.1(3)
O2 C11 H11A 109.1
C12 C11 H11A 109.1
C3 C11 H11A 109.1
C13 C12 C11 111.3(3)
C13 C12 H12A 109.4
C11 C12 H12A 109.4
C13 C12 H12B 109.4
C11 C12 H12B 109.4
H12A C12 H12B 108.0
C12 C13 C14 110.9(3)
C12 C13 H13A 109.5
C14 C13 H13A 109.5
C12 C13 H13B 109.5
C14 C13 H13B 109.5
H13A C13 H13B 108.0
C13 C14 C4 114.9(3)
C13 C14 H14A 108.6
C4 C14 H14A 108.6
C13 C14 H14B 108.6
C4 C14 H14B 108.6
H14A C14 H14B 107.5
O4 C16 O3 124.7(3)
O4 C16 C17 123.9(3)
O3 C16 C17 111.4(3)
C22 C17 C18 119.9(3)
C22 C17 C16 121.6(3)
C18 C17 C16 118.5(3)
C19 C18 C17 119.9(3)
C19 C18 H18A 120.1
C17 C18 H18A 120.1
C20 C19 C18 119.0(4)
C20 C19 H19A 120.5
C18 C19 H19A 120.5
C19 C20 C21 122.4(3)
C19 C20 Br1 119.4(3)
C21 C20 Br1 118.1(3)
C20 C21 C22 118.9(3)
C20 C21 H21A 120.5
C22 C21 H21A 120.5
C21 C22 C17 119.8(4)
C21 C22 H22A 120.1
C17 C22 H22A 120.1
O1A C1A O2A 108.0(12)
O1A C1A C2A 114(4)
O2A C1A C2A 106.4(3)
O1A C1A C6A 109(4)
O2A C1A C6A 110.4(3)
C2A C1A C6A 108.9(3)
C15A O1A C1A 125(5)
O1A C15A H15G 109.5
O1A C15A H15H 109.5
H15G C15A H15H 109.5
O1A C15A H15I 109.5
H15G C15A H15I 109.5
H15H C15A H15I 109.5
O2A C1AB O1AB 112.2(14)
O2A C1AB C2A 106.4(3)
O1AB C1AB C2A 110(4)
O2A C1AB C6A 110.4(3)
O1AB C1AB C6A 109(4)
C2A C1AB C6A 108.9(3)
C15B O1AB C1AB 130(6)
O1AB C15B H15J 109.5
O1AB C15B H15K 109.5
H15J C15B H15K 109.5
O1AB C15B H15L 109.5
H15J C15B H15L 109.5
H15K C15B H15L 109.5
C1AB O2A C11A 109.0(3)
C1A O2A C11A 109.0(3)
C16A O3A C6A 116.7(2)
C7A C2A C1A 112.5(3)
C7A C2A C1AB 112.5(3)
C7A C2A C3A 113.5(3)
C1A C2A C3A 97.2(3)
C1AB C2A C3A 97.2(3)
C7A C2A H2AA 111.0
C1A C2A H2AA 111.0
C3A C2A H2AA 111.0
C11A C3A C2A 100.7(3)
C11A C3A C4A 114.3(3)
C2A C3A C4A 108.0(3)
C11A C3A H3AA 111.1
C2A C3A H3AA 111.1
C4A C3A H3AA 111.1
C14A C4A C3A 113.8(3)
C14A C4A C5A 116.9(3)
C3A C4A C5A 108.3(3)
C14A C4A H4AA 105.6
C3A C4A H4AA 105.6
C5A C4A H4AA 105.6
C8A C5A C6A 102.8(3)
C8A C5A C4A 105.1(3)
C6A C5A C4A 115.3(2)
C8A C5A H5AA 111.1
C6A C5A H5AA 111.1
C4A C5A H5AA 111.1
O3A C6A C5A 115.9(3)
O3A C6A C1AB 108.2(2)
C5A C6A C1AB 107.7(3)
O3A C6A C1A 108.2(2)
C5A C6A C1A 107.7(3)
O3A C6A H6AA 108.3
C5A C6A H6AA 108.3
C1A C6A H6AA 108.3
C8A C7A C9A 123.9(3)
C8A C7A C2A 112.8(3)
C9A C7A C2A 123.2(3)
C7A C8A C5A 115.1(3)
C7A C8A H8AA 122.5
C5A C8A H8AA 122.5
C10A C9A C7A 126.8(4)
C10A C9A H9AA 116.6
C7A C9A H9AA 116.6
C9A C10A H10C 120.0
C9A C10A H10D 120.0
H10C C10A H10D 120.0
O2A C11A C3A 104.3(3)
O2A C11A C12A 109.3(3)
C3A C11A C12A 115.9(3)
O2A C11A H11B 109.0
C3A C11A H11B 109.0
C12A C11A H11B 109.0
C11A C12A C13A 111.3(3)
C11A C12A H12C 109.4
C13A C12A H12C 109.4
C11A C12A H12D 109.4
C13A C12A H12D 109.4
H12C C12A H12D 108.0
C14A C13A C12A 109.2(3)
C14A C13A H13C 109.8
C12A C13A H13C 109.8
C14A C13A H13D 109.8
C12A C13A H13D 109.8
H13C C13A H13D 108.3
C13A C14A C4A 116.3(3)
C13A C14A H14C 108.2
C4A C14A H14C 108.2
C13A C14A H14D 108.2
C4A C14A H14D 108.2
H14C C14A H14D 107.4
O4A C16A O3A 123.3(3)
O4A C16A C17A 125.3(3)
O3A C16A C17A 111.5(3)
C22A C17A C18A 119.7(3)
C22A C17A C16A 122.5(3)
C18A C17A C16A 117.7(3)
C19A C18A C17A 120.1(3)
C19A C18A H18B 120.0
C17A C18A H18B 120.0
C20A C19A C18A 119.2(3)
C20A C19A H19B 120.4
C18A C19A H19B 120.4
C19A C20A C21A 121.9(3)
C19A C20A Br1A 119.6(3)
C21A C20A Br1A 118.5(2)
C22A C21A C20A 118.0(3)
C22A C21A H21B 121.0
C20A C21A H21B 121.0
C17A C22A C21A 121.1(3)
C17A C22A H22B 119.4
C21A C22A H22B 119.4

loop_
_geom_bond_atom_site_label_1
_geom_bond_atom_site_label_2
_geom_bond_distance
Br1 C20 1.914(4)
C1 O1 1.379(13)
C1 O2 1.421(4)
C1 C6 1.549(5)
C1 C2 1.562(5)
O1 C15 1.27(6)
C15 H15A 0.9800
C15 H15B 0.9800
C15 H15C 0.9800
C011 O11 1.384(17)
C011 O2 1.421(4)
C011 C6 1.549(5)
C011 C2 1.562(5)
O11 C151 1.27(6)
C151 H15D 0.9800
C151 H15E 0.9800
C151 H15F 0.9800
O2 C11 1.457(5)
O3 C16 1.340(4)
O3 C6 1.448(4)
O4 C16 1.206(4)
C2 C7 1.508(4)
C2 C3 1.549(5)
C2 H2A 1.0000
C3 C11 1.523(5)
C3 C4 1.558(5)
C3 H3A 1.0000
C4 C14 1.539(5)
C4 C5 1.565(5)
C4 H4A 1.0000
C5 C8 1.512(5)
C5 C6 1.550(5)
C5 H5A 1.0000
C6 H6A 1.0000
C7 C8 1.343(6)
C7 C9 1.457(6)
C8 H8A 0.9500
C9 C10 1.328(7)
C9 H9A 0.9500
C10 H10A 0.9500
C10 H10B 0.9500
C11 C12 1.519(6)
C11 H11A 1.0000
C12 C13 1.511(6)
C12 H12A 0.9900
C12 H12B 0.9900
C13 C14 1.525(5)
C13 H13A 0.9900
C13 H13B 0.9900
C14 H14A 0.9900
C14 H14B 0.9900
C16 C17 1.498(5)
C17 C22 1.396(4)
C17 C18 1.405(5)
C18 C19 1.389(6)
C18 H18A 0.9500
C19 C20 1.371(5)
C19 H19A 0.9500
C20 C21 1.382(6)
C21 C22 1.392(5)
C21 H21A 0.9500
C22 H22A 0.9500
Br1A C20A 1.895(4)
C1A O1A 1.416(13)
C1A O2A 1.418(4)
C1A C2A 1.531(5)
C1A C6A 1.543(5)
O1A C15A 1.27(6)
C15A H15G 0.9800
C15A H15H 0.9800
C15A H15I 0.9800
C1AB O2A 1.418(4)
C1AB O1AB 1.420(17)
C1AB C2A 1.531(5)
C1AB C6A 1.543(5)
O1AB C15B 1.28(7)
C15B H15J 0.9800
C15B H15K 0.9800
C15B H15L 0.9800
O2A C11A 1.453(5)
O3A C16A 1.352(4)
O3A C6A 1.452(4)
O4A C16A 1.211(4)
C2A C7A 1.507(4)
C2A C3A 1.554(5)
C2A H2AA 1.0000
C3A C11A 1.517(5)
C3A C4A 1.557(5)
C3A H3AA 1.0000
C4A C14A 1.531(6)
C4A C5A 1.570(6)
C4A H4AA 1.0000
C5A C8A 1.505(5)
C5A C6A 1.529(5)
C5A H5AA 1.0000
C6A H6AA 1.0000
C7A C8A 1.337(5)
C7A C9A 1.466(5)
C8A H8AA 0.9500
C9A C10A 1.308(7)
C9A H9AA 0.9500
C10A H10C 0.9500
C10A H10D 0.9500
C11A C12A 1.521(6)
C11A H11B 1.0000
C12A C13A 1.536(5)
C12A H12C 0.9900
C12A H12D 0.9900
C13A C14A 1.528(5)
C13A H13C 0.9900
C13A H13D 0.9900
C14A H14C 0.9900
C14A H14D 0.9900
C16A C17A 1.485(5)
C17A C22A 1.389(4)
C17A C18A 1.396(5)
C18A C19A 1.391(6)
C18A H18B 0.9500
C19A C20A 1.385(5)
C19A H19B 0.9500
C20A C21A 1.394(5)
C21A C22A 1.393(5)
C21A H21B 0.9500
C22A H22B 0.9500

loop_
_geom_torsion_atom_site_label_1
_geom_torsion_atom_site_label_2
_geom_torsion_atom_site_label_3
_geom_torsion_atom_site_label_4
_geom_torsion
O2 C1 O1 C15 51(6)
C6 C1 O1 C15 -70(4)
C2 C1 O1 C15 167(4)
O2 C011 O11 C151 -41(8)
C6 C011 O11 C151 -165(6)
C2 C011 O11 C151 76(6)
O11 C011 O2 C11 135(5)
C6 C011 O2 C11 -99.2(4)
C2 C011 O2 C11 16.3(4)
O1 C1 O2 C11 139(4)
C6 C1 O2 C11 -99.2(4)
C2 C1 O2 C11 16.3(4)
O1 C1 C2 C7 84(2)
O2 C1 C2 C7 -157.2(3)
C6 C1 C2 C7 -40.3(4)
O1 C1 C2 C3 -157(2)
O2 C1 C2 C3 -38.7(3)
C6 C1 C2 C3 78.2(3)
O11 C011 C2 C7 80(2)
O2 C011 C2 C7 -157.2(3)
C6 C011 C2 C7 -40.3(4)
O11 C011 C2 C3 -162(2)
O2 C011 C2 C3 -38.7(3)
C6 C011 C2 C3 78.2(3)
C7 C2 C3 C11 163.5(3)
C1 C2 C3 C11 45.4(3)
C011 C2 C3 C11 45.4(3)
C7 C2 C3 C4 43.8(4)
C1 C2 C3 C4 -74.3(3)
C011 C2 C3 C4 -74.3(3)
C11 C3 C4 C14 36.1(4)
C2 C3 C4 C14 146.8(3)
C11 C3 C4 C5 -96.2(4)
C2 C3 C4 C5 14.5(4)
C14 C4 C5 C8 164.4(3)
C3 C4 C5 C8 -64.8(3)
C14 C4 C5 C6 -84.4(4)
C3 C4 C5 C6 46.5(4)
C16 O3 C6 C1 -155.3(3)
C16 O3 C6 C011 -155.3(3)
C16 O3 C6 C5 82.6(4)
O1 C1 C6 O3 87(2)
O2 C1 C6 O3 -32.6(4)
C2 C1 C6 O3 -146.2(3)
O1 C1 C6 C5 -147(2)
O2 C1 C6 C5 93.4(3)
C2 C1 C6 C5 -20.2(4)
O11 C011 C6 O3 95(3)
O2 C011 C6 O3 -32.6(4)
C2 C011 C6 O3 -146.2(3)
O11 C011 C6 C5 -139(3)
O2 C011 C6 C5 93.4(3)
C2 C011 C6 C5 -20.2(4)
C8 C5 C6 O3 -168.1(3)
C4 C5 C6 O3 78.4(4)
C8 C5 C6 C1 70.5(3)
C4 C5 C6 C1 -43.0(4)
C8 C5 C6 C011 70.5(3)
C4 C5 C6 C011 -43.0(4)
C3 C2 C7 C8 -55.7(5)
C1 C2 C7 C8 53.9(5)
C011 C2 C7 C8 53.9(5)
C3 C2 C7 C9 125.0(4)
C1 C2 C7 C9 -125.4(4)
C011 C2 C7 C9 -125.4(4)
C9 C7 C8 C5 -179.6(4)
C2 C7 C8 C5 1.1(6)
C6 C5 C8 C7 -62.0(5)
C4 C5 C8 C7 58.4(4)
C8 C7 C9 C10 -175.5(6)
C2 C7 C9 C10 3.7(8)
C011 O2 C11 C12 138.2(3)
C1 O2 C11 C12 138.2(3)
C011 O2 C11 C3 13.7(4)
C1 O2 C11 C3 13.7(4)
C2 C3 C11 O2 -37.8(4)
C4 C3 C11 O2 77.9(4)
C2 C3 C11 C12 -157.4(4)
C4 C3 C11 C12 -41.7(5)
O2 C11 C12 C13 -64.9(4)
C3 C11 C12 C13 52.5(5)
C11 C12 C13 C14 -57.0(5)
C12 C13 C14 C4 53.9(5)
C3 C4 C14 C13 -43.2(5)
C5 C4 C14 C13 85.0(4)
C6 O3 C16 O4 -9.9(6)
C6 O3 C16 C17 167.4(3)
O4 C16 C17 C22 170.7(4)
O3 C16 C17 C22 -6.7(5)
O4 C16 C17 C18 -8.0(6)
O3 C16 C17 C18 174.6(4)
C22 C17 C18 C19 -1.9(7)
C16 C17 C18 C19 176.8(4)
C17 C18 C19 C20 -0.4(7)
C18 C19 C20 C21 2.2(6)
C18 C19 C20 Br1 -177.4(4)
C19 C20 C21 C22 -1.5(7)
Br1 C20 C21 C22 178.1(3)
C20 C21 C22 C17 -1.0(6)
C18 C17 C22 C21 2.6(6)
C16 C17 C22 C21 -176.0(4)
O2A C1A O1A C15A -51(7)
C2A C1A O1A C15A -169(5)
C6A C1A O1A C15A 69(5)
O2A C1AB O1AB C15B 40(10)
C2A C1AB O1AB C15B -78(8)
C6A C1AB O1AB C15B 163(7)
O1AB C1AB O2A C11A -138(5)
C2A C1AB O2A C11A -17.7(4)
C6A C1AB O2A C11A 100.3(4)
O1A C1A O2A C11A -141(4)
C2A C1A O2A C11A -17.7(4)
C6A C1A O2A C11A 100.3(4)
O1A C1A C2A C7A -82(2)
O2A C1A C2A C7A 158.6(3)
C6A C1A C2A C7A 39.5(4)
O1A C1A C2A C3A 158(2)
O2A C1A C2A C3A 39.4(3)
C6A C1A C2A C3A -79.7(3)
O2A C1AB C2A C7A 158.6(3)
O1AB C1AB C2A C7A -80(3)
C6A C1AB C2A C7A 39.5(4)
O2A C1AB C2A C3A 39.4(3)
O1AB C1AB C2A C3A 161(3)
C6A C1AB C2A C3A -79.7(3)
C7A C2A C3A C11A -163.8(3)
C1A C2A C3A C11A -45.5(3)
C1AB C2A C3A C11A -45.5(3)
C7A C2A C3A C4A -43.7(4)
C1A C2A C3A C4A 74.6(3)
C1AB C2A C3A C4A 74.6(3)
C11A C3A C4A C14A -35.6(4)
C2A C3A C4A C14A -146.8(3)
C11A C3A C4A C5A 96.2(4)
C2A C3A C4A C5A -14.9(4)
C14A C4A C5A C8A -164.2(3)
C3A C4A C5A C8A 65.7(3)
C14A C4A C5A C6A 83.5(4)
C3A C4A C5A C6A -46.7(4)
C16A O3A C6A C5A -83.4(4)
C16A O3A C6A C1AB 155.5(3)
C16A O3A C6A C1A 155.5(3)
C8A C5A C6A O3A 168.4(3)
C4A C5A C6A O3A -77.9(4)
C8A C5A C6A C1AB -70.3(3)
C4A C5A C6A C1AB 43.4(4)
C8A C5A C6A C1A -70.3(3)
C4A C5A C6A C1A 43.4(4)
O2A C1AB C6A O3A 30.7(4)
O1AB C1AB C6A O3A -93(3)
C2A C1AB C6A O3A 147.2(3)
O2A C1AB C6A C5A -95.3(3)
O1AB C1AB C6A C5A 141(3)
C2A C1AB C6A C5A 21.1(4)
O1A C1A C6A O3A -88(2)
O2A C1A C6A O3A 30.7(4)
C2A C1A C6A O3A 147.2(3)
O1A C1A C6A C5A 146(2)
O2A C1A C6A C5A -95.3(3)
C2A C1A C6A C5A 21.1(4)
C1A C2A C7A C8A -54.2(5)
C1AB C2A C7A C8A -54.2(5)
C3A C2A C7A C8A 54.9(5)
C1A C2A C7A C9A 126.4(4)
C1AB C2A C7A C9A 126.4(4)
C3A C2A C7A C9A -124.5(4)
C9A C7A C8A C5A -179.8(4)
C2A C7A C8A C5A 0.8(6)
C6A C5A C8A C7A 60.6(5)
C4A C5A C8A C7A -60.3(5)
C8A C7A C9A C10A 176.9(6)
C2A C7A C9A C10A -3.8(7)
C1AB O2A C11A C3A -12.9(4)
C1A O2A C11A C3A -12.9(4)
C1AB O2A C11A C12A -137.5(3)
C1A O2A C11A C12A -137.5(3)
C2A C3A C11A O2A 37.3(4)
C4A C3A C11A O2A -78.2(4)
C2A C3A C11A C12A 157.6(3)
C4A C3A C11A C12A 42.1(5)
O2A C11A C12A C13A 64.0(4)
C3A C11A C12A C13A -53.5(5)
C11A C12A C13A C14A 56.8(5)
C12A C13A C14A C4A -53.5(5)
C3A C4A C14A C13A 43.2(5)
C5A C4A C14A C13A -84.4(4)
C6A O3A C16A O4A 10.6(6)
C6A O3A C16A C17A -168.3(3)
O4A C16A C17A C22A -172.3(4)
O3A C16A C17A C22A 6.5(5)
O4A C16A C17A C18A 4.3(6)
O3A C16A C17A C18A -176.9(4)
C22A C17A C18A C19A 1.0(7)
C16A C17A C18A C19A -175.8(4)
C17A C18A C19A C20A -0.6(7)
C18A C19A C20A C21A -0.3(6)
C18A C19A C20A Br1A 177.8(4)
C19A C20A C21A C22A 0.9(6)
Br1A C20A C21A C22A -177.2(3)
C18A C17A C22A C21A -0.3(6)
C16A C17A C22A C21A 176.2(4)
C20A C21A C22A C17A -0.6(6)
